data_4509112
loop_
_publ_author_name
'Sonnauer, Andreas'
'Feyand, Mark'
'Stock, Norbert'

_publ_section_title
;
 Synthesis of 4-Phosphonobutanesulfonic Acid and Systematic Investigation
 of Copper Phosphonatobutanesulfonates by High-Throughput Methods
;
_journal_issue 1
_journal_name_full 'Crystal Growth &amp; Design'
_journal_page_first 586
_journal_paper_doi 10.1021/cg8008865
_journal_volume 9
_journal_year 2009
_chemical_formula_moiety 'C4 H12.3 Cu1.50 O8.15 P S'
_chemical_formula_sum 'C4 H12.3 Cu1.5 O8.15 P S'
_chemical_formula_weight 349.09
_chemical_name_systematic
; 
 ? 
;
_space_group_IT_number 2
_symmetry_cell_setting triclinic
_symmetry_space_group_name_Hall '-P 1'
_symmetry_space_group_name_H-M 'P -1'
_atom_sites_solution_hydrogens geom
_atom_sites_solution_primary direct
_atom_sites_solution_secondary difmap
_audit_creation_method SHELXL-97
_cell_angle_alpha 108.388(11)
_cell_angle_beta 95.656(11)
_cell_angle_gamma 93.521(11)
_cell_formula_units_Z 2
_cell_length_a 5.1197(5)
_cell_length_b 10.5328(10)
_cell_length_c 10.8003(10)
_cell_measurement_temperature 293(2)
_cell_volume 547.33(10)
_computing_data_reduction XPrep
_computing_molecular_graphics Diamond
_computing_structure_refinement 'SHELXL-97 (Sheldrick, 1997)'
_computing_structure_solution 'SHELXS-97 (Sheldrick, 1990)'
_diffrn_ambient_temperature 293(2)
_diffrn_measured_fraction_theta_full 0.957
_diffrn_measured_fraction_theta_max 0.957
_diffrn_measurement_device_type 'STOE IPDS I'
_diffrn_radiation_monochromator graphite
_diffrn_radiation_source 'fine-focus sealed tube'
_diffrn_radiation_type MoK\a
_diffrn_radiation_wavelength 0.71073
_diffrn_reflns_av_R_equivalents 0.0347
_diffrn_reflns_av_sigmaI/netI 0.0371
_diffrn_reflns_limit_h_max 6
_diffrn_reflns_limit_h_min -6
_diffrn_reflns_limit_k_max 13
_diffrn_reflns_limit_k_min -13
_diffrn_reflns_limit_l_max 14
_diffrn_reflns_limit_l_min -14
_diffrn_reflns_number 5965
_diffrn_reflns_theta_full 28.00
_diffrn_reflns_theta_max 28.00
_diffrn_reflns_theta_min 2.36
_exptl_absorpt_coefficient_mu 3.300
_exptl_absorpt_correction_T_max 0.6506
_exptl_absorpt_correction_T_min 0.5043
_exptl_absorpt_correction_type numerical
_exptl_absorpt_process_details
; 
 Absorption correction with XRed, rev 1.09, STOE (Darmstadt, Germany) 
;
_exptl_crystal_colour 'lightly blue'
_exptl_crystal_density_diffrn 2.117
_exptl_crystal_density_method 'not measured'
_exptl_crystal_description rod
_exptl_crystal_F_000 351
_refine_diff_density_max 0.515
_refine_diff_density_min -0.756
_refine_diff_density_rms 0.110
_refine_ls_extinction_coef 0.011(2)
_refine_ls_extinction_expression Fc^*^=kFc[1+0.001xFc^2^\l^3^/sin(2\q)]^-1/4^
_refine_ls_extinction_method SHELXL
_refine_ls_goodness_of_fit_ref 0.994
_refine_ls_hydrogen_treatment mixed
_refine_ls_matrix_type full
_refine_ls_number_parameters 168
_refine_ls_number_reflns 2531
_refine_ls_number_restraints 0
_refine_ls_restrained_S_all 0.994
_refine_ls_R_factor_all 0.0380
_refine_ls_R_factor_gt 0.0286
_refine_ls_shift/su_max 0.000
_refine_ls_shift/su_mean 0.000
_refine_ls_structure_factor_coef Fsqd
_refine_ls_weighting_details 'calc w=1/[\s^2^(Fo^2^)+(0.0482P)^2^+0.0000P] where P=(Fo^2^+2Fc^2^)/3'
_refine_ls_weighting_scheme calc
_refine_ls_wR_factor_gt 0.0718
_refine_ls_wR_factor_ref 0.0750
_reflns_number_gt 2103
_reflns_number_total 2531
_reflns_threshold_expression >2sigma(I)
_cod_data_source_file cg8008865sup1.cif
_cod_data_source_block '[Cu1.5(O3P-C4H8-SO3)(H2O)]1.15H2O'
_cod_original_cell_volume 547.3(1)
_cod_original_sg_symbol_H-M P-1
_cod_original_formula_sum 'C4 H12.3 Cu1.50 O8.15 P S'
_cod_database_code 4509112

loop_
_symmetry_equiv_pos_as_xyz
'x, y, z'
'-x, -y, -z'

loop_
_atom_site_label
_atom_site_type_symbol
_atom_site_fract_x
_atom_site_fract_y
_atom_site_fract_z
_atom_site_U_iso_or_equiv
_atom_site_adp_type
_atom_site_occupancy
_atom_site_symmetry_multiplicity
_atom_site_calc_flag
_atom_site_refinement_flags
Cu1 Cu 0.0000 0.0000 0.0000 0.01033(13) Uani 1 2 d S
Cu2 Cu 0.47353(7) 0.22474(3) -0.02663(3) 0.01066(11) Uani 1 1 d .
S1 S 0.91877(13) 0.30504(6) -0.15562(6) 0.01142(15) Uani 1 1 d .
P1 P 0.55993(13) 0.07763(6) -0.82411(6) 0.00768(15) Uani 1 1 d .
O1 O 0.3461(4) 0.11254(17) -0.91804(17) 0.0096(4) Uani 1 1 d .
O2 O 0.5068(4) -0.06704(18) -0.82730(18) 0.0150(4) Uani 1 1 d .
O3 O 0.8337(4) 0.11125(19) -0.85853(18) 0.0128(4) Uani 1 1 d .
O4 O 0.6492(4) 0.33330(19) -0.12283(19) 0.0135(4) Uani 1 1 d .
O5 O 1.0738(5) 0.4245(2) -0.1535(2) 0.0241(5) Uani 1 1 d .
O6 O 1.0415(4) 0.2341(2) -0.0716(2) 0.0185(4) Uani 1 1 d .
O7 O 0.5091(5) 0.3820(2) 0.1304(2) 0.0215(5) Uani 1 1 d .
H5 H 0.392(9) 0.389(4) 0.179(4) 0.033(12) Uiso 1 1 d .
H6 H 0.565(11) 0.446(5) 0.139(5) 0.052(16) Uiso 1 1 d .
O8 O 0.0975(6) 0.3756(3) 0.2609(3) 0.0325(6) Uani 1 1 d .
H7 H -0.003(15) 0.408(8) 0.224(7) 0.10(3) Uiso 1 1 d .
H8 H 0.028(12) 0.287(7) 0.219(6) 0.074(18) Uiso 1 1 d .
C1 C 0.5422(6) 0.1828(3) -0.6591(3) 0.0144(5) Uani 1 1 d .
H1B H 0.5888 0.2757 -0.6521 0.017 Uiso 1 1 calc R
H1A H 0.3621 0.1751 -0.6396 0.017 Uiso 1 1 calc R
C2 C 0.7255(6) 0.1461(3) -0.5572(3) 0.0197(6) Uani 1 1 d .
H2B H 0.6719 0.0551 -0.5604 0.024 Uiso 1 1 calc R
H2A H 0.9040 0.1483 -0.5799 0.024 Uiso 1 1 calc R
C3 C 0.7232(7) 0.2409(3) -0.4178(3) 0.0231(7) Uani 1 1 d .
H3B H 0.7946 0.3305 -0.4114 0.028 Uiso 1 1 calc R
H3A H 0.5432 0.2455 -0.3971 0.028 Uiso 1 1 calc R
C4 C 0.8877(6) 0.1916(3) -0.3190(3) 0.0169(6) Uani 1 1 d .
H4B H 1.0623 0.1784 -0.3456 0.020 Uiso 1 1 calc R
H4A H 0.8064 0.1053 -0.3207 0.020 Uiso 1 1 calc R
O9 O 0.764(3) 0.5406(15) -0.5346(13) 0.023(3) Uani 0.15 1 d P

loop_
_atom_site_aniso_label
_atom_site_aniso_U_11
_atom_site_aniso_U_22
_atom_site_aniso_U_33
_atom_site_aniso_U_23
_atom_site_aniso_U_13
_atom_site_aniso_U_12
Cu1 0.0068(2) 0.0130(2) 0.0080(2) -0.00082(16) 0.00103(16) -0.00068(16)
Cu2 0.0138(2) 0.00867(17) 0.00922(17) 0.00291(12) 0.00138(12) -0.00085(12)
S1 0.0110(3) 0.0147(3) 0.0087(3) 0.0048(2) -0.0003(2) -0.0005(2)
P1 0.0089(3) 0.0083(3) 0.0049(3) 0.0012(2) 0.0005(2) -0.0001(2)
O1 0.0088(9) 0.0114(8) 0.0081(8) 0.0035(7) -0.0008(7) -0.0011(7)
O2 0.0249(12) 0.0094(8) 0.0117(9) 0.0045(7) 0.0043(8) 0.0004(8)
O3 0.0086(10) 0.0142(9) 0.0121(9) -0.0006(7) 0.0023(7) -0.0010(7)
O4 0.0122(10) 0.0135(9) 0.0165(9) 0.0066(7) 0.0040(7) 0.0020(7)
O5 0.0211(12) 0.0243(11) 0.0263(12) 0.0100(9) 0.0017(9) -0.0095(9)
O6 0.0157(11) 0.0288(11) 0.0142(10) 0.0124(9) -0.0020(8) 0.0041(9)
O7 0.0321(14) 0.0111(10) 0.0177(11) 0.0006(8) 0.0049(10) -0.0061(9)
O8 0.0291(15) 0.0254(13) 0.0375(15) 0.0028(11) 0.0038(11) 0.0013(11)
C1 0.0169(15) 0.0155(12) 0.0087(12) 0.0005(10) 0.0020(10) 0.0032(10)
C2 0.0249(17) 0.0244(15) 0.0080(12) 0.0020(11) 0.0013(11) 0.0076(12)
C3 0.0329(19) 0.0255(15) 0.0091(13) 0.0033(11) -0.0009(12) 0.0074(13)
C4 0.0198(16) 0.0189(13) 0.0093(12) 0.0007(10) 0.0015(10) 0.0028(11)
O9 0.025(8) 0.026(7) 0.010(6) -0.003(5) 0.003(6) 0.003(6)

loop_
_atom_type_symbol
_atom_type_description
_atom_type_scat_dispersion_real
_atom_type_scat_dispersion_imag
_atom_type_scat_source
C C 0.0033 0.0016 'International Tables Vol C Tables 4.2.6.8 and 6.1.1.4'
H H 0.0000 0.0000 'International Tables Vol C Tables 4.2.6.8 and 6.1.1.4'
O O 0.0106 0.0060 'International Tables Vol C Tables 4.2.6.8 and 6.1.1.4'
P P 0.1023 0.0942 'International Tables Vol C Tables 4.2.6.8 and 6.1.1.4'
S S 0.1246 0.1234 'International Tables Vol C Tables 4.2.6.8 and 6.1.1.4'
Cu Cu 0.3201 1.2651 'International Tables Vol C Tables 4.2.6.8 and 6.1.1.4'

loop_
_geom_angle_atom_site_label_1
_geom_angle_atom_site_label_2
_geom_angle_atom_site_label_3
_geom_angle
_geom_angle_site_symmetry_1
_geom_angle_site_symmetry_3
O3 Cu1 O3 180.00(13) 2_654 1_456
O3 Cu1 O1 91.12(8) 2_654 1_556
O3 Cu1 O1 88.88(8) 1_456 1_556
O3 Cu1 O1 88.88(8) 2_654 2_554
O3 Cu1 O1 91.12(8) 1_456 2_554
O1 Cu1 O1 180.00(16) 1_556 2_554
O3 Cu1 O6 96.83(7) 2_654 1_455
O3 Cu1 O6 83.17(7) 1_456 1_455
O1 Cu1 O6 68.90(7) 1_556 1_455
O1 Cu1 O6 111.10(7) 2_554 1_455
O2 Cu2 O7 171.23(10) 2_654 .
O2 Cu2 O4 88.65(8) 2_654 .
O7 Cu2 O4 90.13(10) . .
O2 Cu2 O1 91.46(8) 2_654 1_556
O7 Cu2 O1 88.56(9) . 1_556
O4 Cu2 O1 172.09(8) . 1_556
O2 Cu2 O6 95.26(9) 2_654 1_455
O7 Cu2 O6 93.43(10) . 1_455
O4 Cu2 O6 105.55(8) . 1_455
O1 Cu2 O6 82.31(8) 1_556 1_455
O5 S1 O6 114.08(13) . .
O5 S1 O4 111.67(13) . .
O6 S1 O4 109.99(12) . .
O5 S1 C4 107.11(14) . .
O6 S1 C4 106.03(13) . .
O4 S1 C4 107.56(14) . .
O2 P1 O3 114.07(12) . .
O2 P1 O1 110.72(11) . .
O3 P1 O1 109.01(10) . .
O2 P1 C1 107.04(12) . .
O3 P1 C1 107.13(13) . .
O1 P1 C1 108.67(12) . .
P1 O1 Cu1 125.07(10) . 1_554
P1 O1 Cu2 116.79(11) . 1_554
Cu1 O1 Cu2 112.88(8) 1_554 1_554
P1 O2 Cu2 126.31(12) . 2_654
P1 O3 Cu1 125.38(12) . 1_654
S1 O4 Cu2 117.97(11) . .
S1 O6 Cu2 126.03(13) . 1_655
C2 C1 P1 112.70(19) . .
C3 C2 C1 112.7(2) . .
C4 C3 C2 110.4(2) . .
C3 C4 S1 113.0(2) . .

loop_
_geom_bond_atom_site_label_1
_geom_bond_atom_site_label_2
_geom_bond_distance
_geom_bond_site_symmetry_2
Cu1 O3 1.919(2) 2_654
Cu1 O3 1.919(2) 1_456
Cu1 O1 2.025(2) 1_556
Cu1 O1 2.025(2) 2_554
Cu1 O6 2.810(2) 1_455
Cu2 O2 1.912(2) 2_654
Cu2 O7 1.945(2) .
Cu2 O4 2.0008(19) .
Cu2 O1 2.0319(18) 1_556
Cu2 O6 2.232(2) 1_455
S1 O5 1.439(2) .
S1 O6 1.4658(19) .
S1 O4 1.483(2) .
S1 C4 1.777(3) .
P1 O2 1.5203(19) .
P1 O3 1.534(2) .
P1 O1 1.5584(18) .
P1 C1 1.792(3) .
O1 Cu1 2.025(2) 1_554
O1 Cu2 2.0319(18) 1_554
O2 Cu2 1.912(2) 2_654
O3 Cu1 1.919(2) 1_654
O6 Cu2 2.232(2) 1_655
O8 O9 2.808(14) 2_665
C1 C2 1.533(4) .
C2 C3 1.524(4) .
C3 C4 1.531(4) .

loop_
_geom_hbond_atom_site_label_D
_geom_hbond_atom_site_label_H
_geom_hbond_atom_site_label_A
_geom_hbond_distance_DH
_geom_hbond_distance_HA
_geom_hbond_distance_DA
_geom_hbond_angle_DHA
_geom_hbond_site_symmetry_A
O7 H6 O5 0.69(5) 2.19(6) 2.795(3) 147(5) 2_765
O7 H5 O8 0.83(5) 1.84(5) 2.657(4) 168(4) 1
O8 H7 O5 0.78(7) 2.17(7) 2.848(4) 146(8) 2_665
O8 H8 O3 0.93(7) 1.94(7) 2.859(4) 171(6) 1_456

loop_
_geom_torsion_atom_site_label_1
_geom_torsion_atom_site_label_2
_geom_torsion_atom_site_label_3
_geom_torsion_atom_site_label_4
_geom_torsion
_geom_torsion_site_symmetry_1
_geom_torsion_site_symmetry_4
O2 P1 O1 Cu1 13.52(17) . 1_554
O3 P1 O1 Cu1 139.79(12) . 1_554
C1 P1 O1 Cu1 -103.77(15) . 1_554
O2 P1 O1 Cu2 -138.94(11) . 1_554
O3 P1 O1 Cu2 -12.67(14) . 1_554
C1 P1 O1 Cu2 103.77(14) . 1_554
O3 P1 O2 Cu2 -56.49(18) . 2_654
O1 P1 O2 Cu2 66.90(18) . 2_654
C1 P1 O2 Cu2 -174.81(15) . 2_654
O2 P1 O3 Cu1 43.69(17) . 1_654
O1 P1 O3 Cu1 -80.63(15) . 1_654
C1 P1 O3 Cu1 161.95(13) . 1_654
O5 S1 O4 Cu2 -147.34(13) . .
O6 S1 O4 Cu2 -19.63(17) . .
C4 S1 O4 Cu2 95.41(15) . .
O2 Cu2 O4 S1 -61.68(14) 2_654 .
O7 Cu2 O4 S1 109.64(15) . .
O6 Cu2 O4 S1 -156.76(12) 1_455 .
O5 S1 O6 Cu2 -32.0(2) . 1_655
O4 S1 O6 Cu2 -158.37(13) . 1_655
C4 S1 O6 Cu2 85.62(18) . 1_655
O2 P1 C1 C2 54.4(2) . .
O3 P1 C1 C2 -68.4(2) . .
O1 P1 C1 C2 174.0(2) . .
P1 C1 C2 C3 176.5(2) . .
C1 C2 C3 C4 174.4(3) . .
C2 C3 C4 S1 174.7(2) . .
O5 S1 C4 C3 -66.9(3) . .
O6 S1 C4 C3 170.9(2) . .
O4 S1 C4 C3 53.2(3) . .
